data_7011987
loop_
_publ_author_name
'Gerrard, Lee A.'
'Weller, Mark T.'

_publ_section_title
;
 2-Dimensional sheet structures from linked metal fluoride tetrahedra
;
_journal_issue 23
_journal_name_full 'Journal of the Chemical Society, Dalton Transactions'
_journal_page_first 4402
_journal_paper_doi 10.1039/b206469c
_journal_year 2002
_chemical_formula_sum 'C H5 Be F4 Li N'
_chemical_formula_weight 123.01
_chemical_name_common 'Ethylenediammonium Dilithiumtetrafluoroberyllate'
_chemical_name_systematic
;
?
;
_space_group_IT_number 15
_symmetry_cell_setting monoclinic
_symmetry_space_group_name_Hall '-C 2yc'
_symmetry_space_group_name_H-M 'C 1 2/c 1'
_atom_sites_solution_hydrogens geom
_atom_sites_solution_primary direct
_atom_sites_solution_secondary difmap
_audit_conform_dict_location ftp://ftp.iucr.org/pub/cif_core.dic
_audit_conform_dict_name cif_core.dic
_audit_conform_dict_version 2.2
_audit_creation_date 2002-06-25T14:03:38-00:00
_audit_creation_method 'WinGX routine CIF_UPDATE'
_cell_angle_alpha 90
_cell_angle_beta 106.98(3)
_cell_angle_gamma 90
_cell_formula_units_Z 8
_cell_length_a 19.467(4)
_cell_length_b 4.7968(10)
_cell_length_c 9.867(2)
_cell_measurement_reflns_used 14029
_cell_measurement_temperature 293(2)
_cell_measurement_theta_max 27.485
_cell_measurement_theta_min 2.91
_cell_volume 881.2(3)
_computing_cell_refinement 'HKL Scalepack (Otwinowski & Minor 1997)'
_computing_data_collection 'Collect (Nonius BV, 1997-2000)'
_computing_data_reduction 'HKL Denzo and Scalepack (Otwinowski & Minor 1997)'
_computing_structure_refinement 'SHELXL-97 (Sheldrick, 1997)'
_diffrn_ambient_temperature 293(2)
_diffrn_measured_fraction_theta_full 0.995
_diffrn_measured_fraction_theta_max 0.995
_diffrn_measurement_device '95mm CCD camera on \k-goniostat'
_diffrn_measurement_device_type KappaCCD
_diffrn_measurement_method CCD
_diffrn_orient_matrix_type 'by Nonius Collect from scalepack cell'
_diffrn_orient_matrix_UB_11 0.194194
_diffrn_orient_matrix_UB_12 -0.85879E-2
_diffrn_orient_matrix_UB_13 -0.603538E-1
_diffrn_orient_matrix_UB_21 0.871795E-1
_diffrn_orient_matrix_UB_22 -0.9115E-3
_diffrn_orient_matrix_UB_23 0.813862E-1
_diffrn_orient_matrix_UB_31 -0.322518E-1
_diffrn_orient_matrix_UB_32 -0.105621
_diffrn_orient_matrix_UB_33 0.356905E-1
_diffrn_radiation_monochromator graphite
_diffrn_radiation_type MoK\a
_diffrn_radiation_wavelength 0.71073
_diffrn_reflns_av_R_equivalents 0.0654
_diffrn_reflns_av_unetI/netI 0.0413
_diffrn_reflns_limit_h_max 24
_diffrn_reflns_limit_h_min -24
_diffrn_reflns_limit_k_max 5
_diffrn_reflns_limit_k_min -6
_diffrn_reflns_limit_l_max 12
_diffrn_reflns_limit_l_min -12
_diffrn_reflns_number 7349
_diffrn_reflns_theta_full 27.43
_diffrn_reflns_theta_max 27.43
_diffrn_reflns_theta_min 4.38
_exptl_absorpt_coefficient_mu 0.224
_exptl_absorpt_correction_T_max 1.05191
_exptl_absorpt_correction_T_min 0.96133
_exptl_absorpt_correction_type multi-scan
_exptl_absorpt_process_details 'SORTAV (Blessing, 1997)'
_exptl_crystal_colour Colourless
_exptl_crystal_density_diffrn 1.855
_exptl_crystal_density_method 'not measured'
_exptl_crystal_description Plate
_exptl_crystal_F_000 488
_exptl_crystal_size_max 0.14
_exptl_crystal_size_mid 0.1
_exptl_crystal_size_min 0.01
_refine_diff_density_max 0.312
_refine_diff_density_min -0.249
_refine_diff_density_rms 0.065
_refine_ls_extinction_coef 0.001(2)
_refine_ls_extinction_expression Fc^*^=kFc[1+0.001xFc^2^\l^3^/sin(2\q)]^-1/4^
_refine_ls_extinction_method SHELXL
_refine_ls_goodness_of_fit_ref 1.042
_refine_ls_hydrogen_treatment mixed
_refine_ls_matrix_type full
_refine_ls_number_parameters 94
_refine_ls_number_reflns 1004
_refine_ls_number_restraints 0
_refine_ls_restrained_S_all 1.042
_refine_ls_R_factor_all 0.0513
_refine_ls_R_factor_gt 0.037
_refine_ls_shift/su_max 0
_refine_ls_shift/su_mean 0
_refine_ls_structure_factor_coef Fsqd
_refine_ls_weighting_details 'calc w=1/[\s^2^(Fo^2^)+(0.0621P)^2^+0.0000P] where P=(Fo^2^+2Fc^2^)/3'
_refine_ls_weighting_scheme calc
_refine_ls_wR_factor_gt 0.0913
_refine_ls_wR_factor_ref 0.0982
_reflns_number_gt 799
_reflns_number_total 1004
_reflns_threshold_expression >2sigma(I)
_cod_data_source_file b206469c.txt
_cod_data_source_block 1
_cod_depositor_comments
;
The following automatic conversions were performed:
'_exptl_absorpt_correction_type' value 'Multi-scan' changed to
'multi-scan' according to
'/home/saulius/struct/CIF-dictionaries/cif_core.dic' dictionary named
'cif_core.dic' version 2.4.1 from 2010-06-29.

Automatic conversion script
Id: cif_fix_enum 1527 2010-12-29 10:47:43Z saulius 
;
_cod_original_cell_volume 881.1(3)
_cod_original_sg_symbol_H-M C2/c
_cod_database_code 7011987

loop_
_symmetry_equiv_pos_as_xyz
'x, y, z'
'-x, y, -z+1/2'
'x+1/2, y+1/2, z'
'-x+1/2, y+1/2, -z+1/2'
'-x, -y, -z'
'x, -y, z-1/2'
'-x+1/2, -y+1/2, -z'
'x+1/2, -y+1/2, z-1/2'

loop_
_atom_site_label
_atom_site_type_symbol
_atom_site_fract_x
_atom_site_fract_y
_atom_site_fract_z
_atom_site_U_iso_or_equiv
_atom_site_adp_type
_atom_site_occupancy
_atom_site_symmetry_multiplicity
_atom_site_calc_flag
_atom_site_refinement_flags
_atom_site_disorder_assembly
_atom_site_disorder_group
Li1 Li 0.24656(14) -0.0652(5) 0.1447(3) 0.0198(5) Uani 1 1 d . . .
Be1 Be 0.16201(11) -0.0575(4) 0.35280(19) 0.0179(4) Uani 1 1 d . . .
F1 F 0.22635(5) 0.06894(16) 0.30738(9) 0.0197(3) Uani 1 1 d . . .
F2 F 0.16309(5) -0.05860(17) -0.00198(9) 0.0193(3) Uani 1 1 d . . .
F3 F 0.32628(5) 0.12130(17) 0.13196(9) 0.0206(3) Uani 1 1 d . . .
F4 F 0.09198(5) -0.00434(16) 0.23442(9) 0.0229(3) Uani 1 1 d . . .
N1 N 0.09985(7) 0.4649(3) 0.07532(14) 0.0189(3) Uani 1 1 d . . .
C1 C 0.02970(8) 0.4895(3) -0.03476(16) 0.0195(4) Uani 1 1 d . . .
H1 H 0.1089(10) 0.624(4) 0.133(2) 0.031(5) Uiso 1 1 d . . .
H2 H 0.1372(10) 0.473(3) 0.037(2) 0.027(5) Uiso 1 1 d . . .
H3 H 0.1030(11) 0.309(4) 0.125(2) 0.039(5) Uiso 1 1 d . . .
H4 H 0.0221(9) 0.331(4) -0.0948(18) 0.023(4) Uiso 1 1 d . . .
H5 H 0.0292(8) 0.650(4) -0.0918(18) 0.023(4) Uiso 1 1 d . . .

loop_
_atom_site_aniso_label
_atom_site_aniso_U_11
_atom_site_aniso_U_22
_atom_site_aniso_U_33
_atom_site_aniso_U_23
_atom_site_aniso_U_13
_atom_site_aniso_U_12
Li1 0.0232(14) 0.0190(12) 0.0181(13) -0.0005(9) 0.0077(10) 0.0011(10)
Be1 0.0219(10) 0.0185(10) 0.0138(9) -0.0003(6) 0.0062(8) -0.0006(7)
F1 0.0245(5) 0.0182(5) 0.0191(5) -0.0018(3) 0.0106(4) -0.0029(3)
F2 0.0223(5) 0.0207(5) 0.0157(5) 0.0017(3) 0.0069(4) 0.0000(3)
F3 0.0252(5) 0.0160(5) 0.0232(5) -0.0002(3) 0.0112(4) -0.0001(3)
F4 0.0216(5) 0.0275(5) 0.0179(5) 0.0033(3) 0.0032(4) -0.0003(3)
N1 0.0182(7) 0.0208(7) 0.0171(7) 0.0011(5) 0.0046(6) 0.0000(5)
C1 0.0201(9) 0.0232(9) 0.0151(8) 0.0002(6) 0.0046(6) 0.0008(6)

loop_
_atom_type_symbol
_atom_type_description
_atom_type_scat_dispersion_real
_atom_type_scat_dispersion_imag
_atom_type_scat_source
C C 0.0033 0.0016 'International Tables Vol C Tables 4.2.6.8 and 6.1.1.4'
H H 0 0 'International Tables Vol C Tables 4.2.6.8 and 6.1.1.4'
Li Li -0.0003 0.0001 'International Tables Vol C Tables 4.2.6.8 and 6.1.1.4'
Be Be 0.0005 0.0002 'International Tables Vol C Tables 4.2.6.8 and 6.1.1.4'
N N 0.0061 0.0033 'International Tables Vol C Tables 4.2.6.8 and 6.1.1.4'
F F 0.0171 0.0103 'International Tables Vol C Tables 4.2.6.8 and 6.1.1.4'

loop_
_geom_angle_atom_site_label_1
_geom_angle_atom_site_label_2
_geom_angle_atom_site_label_3
_geom_angle
_geom_angle_site_symmetry_1
_geom_angle_site_symmetry_3
_geom_angle_publ_flag
F3 Li1 F2 120.82(14) . . ?
F3 Li1 F1 107.28(13) . 4_545 ?
F2 Li1 F1 109.76(13) . 4_545 ?
F3 Li1 F1 106.60(13) . . ?
F2 Li1 F1 108.09(13) . . ?
F1 Li1 F1 102.79(12) 4_545 . ?
F3 Li1 Be1 94.52(11) . 6 ?
F2 Li1 Be1 26.71(6) . 6 ?
F1 Li1 Be1 118.52(12) 4_545 6 ?
F1 Li1 Be1 125.08(12) . 6 ?
F3 Li1 Be1 82.54(10) . 4_545 ?
F2 Li1 Be1 114.42(11) . 4_545 ?
F1 Li1 Be1 27.73(6) 4_545 4_545 ?
F1 Li1 Be1 122.95(13) . 4_545 ?
Be1 Li1 Be1 109.47(9) 6 4_545 ?
F3 Li1 Be1 133.76(12) . . ?
F2 Li1 Be1 90.17(10) . . ?
F1 Li1 Be1 90.51(9) 4_545 . ?
F1 Li1 Be1 27.19(6) . . ?
Be1 Li1 Be1 114.18(10) 6 . ?
Be1 Li1 Be1 117.15(10) 4_545 . ?
F3 Li1 Be1 24.91(6) . 4 ?
F2 Li1 Be1 112.21(11) . 4 ?
F1 Li1 Be1 129.79(13) 4_545 4 ?
F1 Li1 Be1 89.24(10) . 4 ?
Be1 Li1 Be1 90.39(9) 6 4 ?
Be1 Li1 Be1 107.06(10) 4_545 4 ?
Be1 Li1 Be1 115.33(9) . 4 ?
F3 Li1 Li1 78.43(9) . 4 ?
F2 Li1 Li1 111.38(12) . 4 ?
F1 Li1 Li1 126.74(15) 4_545 4 ?
F1 Li1 Li1 32.12(8) . 4 ?
Be1 Li1 Li1 113.52(10) 6 4 ?
Be1 Li1 Li1 133.93(15) 4_545 4 ?
Be1 Li1 Li1 57.47(9) . 4 ?
Be1 Li1 Li1 57.86(6) 4 4 ?
F3 Li1 Li1 123.00(16) . 4_545 ?
F2 Li1 Li1 113.00(13) . 4_545 ?
F1 Li1 Li1 32.53(3) 4_545 4_545 ?
F1 Li1 Li1 71.05(12) . 4_545 ?
Be1 Li1 Li1 134.82(12) 6 4_545 ?
Be1 Li1 Li1 58.42(6) 4_545 4_545 ?
Be1 Li1 Li1 58.73(9) . 4_545 ?
Be1 Li1 Li1 134.33(15) 4 4_545 ?
Li1 Li1 Li1 99.13(14) 4 4_545 ?
F3 Li1 Li1 87.43(11) . 7_545 ?
F2 Li1 Li1 65.74(10) . 7_545 ?
F1 Li1 Li1 69.03(9) 4_545 7_545 ?
F1 Li1 Li1 165.59(16) . 7_545 ?
Be1 Li1 Li1 55.06(8) 6 7_545 ?
Be1 Li1 Li1 54.40(7) 4_545 7_545 ?
Be1 Li1 Li1 138.59(13) . 7_545 ?
Be1 Li1 Li1 105.12(11) 4 7_545 ?
Li1 Li1 Li1 161.34(13) 4 7_545 ?
Li1 Li1 Li1 98.78(7) 4_545 7_545 ?
F2 Be1 F4 114.69(13) 6_556 . ?
F2 Be1 F3 107.92(12) 6_556 4_545 ?
F4 Be1 F3 108.06(12) . 4_545 ?
F2 Be1 F1 109.41(13) 6_556 . ?
F4 Be1 F1 108.89(12) . . ?
F3 Be1 F1 107.64(12) 4_545 . ?
F2 Be1 Li1 32.54(7) 6_556 6_556 ?
F4 Be1 Li1 146.47(12) . 6_556 ?
F3 Be1 Li1 94.55(10) 4_545 6_556 ?
F1 Be1 Li1 86.38(10) . 6_556 ?
F2 Be1 Li1 81.82(10) 6_556 4 ?
F4 Be1 Li1 105.82(11) . 4 ?
F3 Be1 Li1 135.98(12) 4_545 4 ?
F1 Be1 Li1 33.32(7) . 4 ?
Li1 Be1 Li1 70.53(9) 6_556 4 ?
F2 Be1 Li1 142.07(12) 6_556 . ?
F4 Be1 Li1 91.39(9) . . ?
F3 Be1 Li1 87.69(9) 4_545 . ?
F1 Be1 Li1 33.06(7) . . ?
Li1 Be1 Li1 114.49(10) 6_556 . ?
Li1 Be1 Li1 64.11(7) 4 . ?
F2 Be1 Li1 116.08(12) 6_556 4_545 ?
F4 Be1 Li1 122.13(11) . 4_545 ?
F3 Be1 Li1 29.59(7) 4_545 4_545 ?
F1 Be1 Li1 78.23(9) . 4_545 ?
Li1 Be1 Li1 89.61(9) 6_556 4_545 ?
Li1 Be1 Li1 107.06(10) 4 4_545 ?
Li1 Be1 Li1 63.41(7) . 4_545 ?
Be1 F1 Li1 118.94(11) . 4 ?
Be1 F1 Li1 119.75(12) . . ?
Li1 F1 Li1 115.36(10) 4 . ?
Be1 F2 Li1 120.75(12) 6 . ?
Be1 F3 Li1 125.50(11) 4 . ?
N1 C1 C1 109.67(16) . 5_565 ?

loop_
_geom_bond_atom_site_label_1
_geom_bond_atom_site_label_2
_geom_bond_distance
_geom_bond_site_symmetry_2
_geom_bond_publ_flag
Li1 F3 1.827(3) . ?
Li1 F2 1.833(3) . ?
Li1 F1 1.854(3) 4_545 ?
Li1 F1 1.875(3) . ?
Li1 Be1 2.929(3) 6 ?
Li1 Be1 2.953(3) 4_545 ?
Li1 Be1 2.984(3) . ?
Li1 Be1 3.012(3) 4 ?
Li1 Li1 3.151(3) 4 ?
Li1 Li1 3.151(3) 4_545 ?
Li1 Li1 3.396(5) 7_545 ?
Be1 F2 1.532(2) 6_556 ?
Be1 F4 1.535(2) . ?
Be1 F3 1.558(2) 4_545 ?
Be1 F1 1.570(2) . ?
Be1 Li1 2.929(3) 6_556 ?
Be1 Li1 2.953(3) 4 ?
Be1 Li1 3.012(3) 4_545 ?
F1 Li1 1.854(3) 4 ?
F2 Be1 1.532(2) 6 ?
F3 Be1 1.558(2) 4 ?
N1 C1 1.480(2) . ?
C1 C1 1.510(3) 5_565 ?

loop_
_geom_hbond_atom_site_label_D
_geom_hbond_atom_site_label_H
_geom_hbond_atom_site_label_A
_geom_hbond_distance_DH
_geom_hbond_distance_HA
_geom_hbond_distance_DA
_geom_hbond_angle_DHA
_geom_hbond_site_symmetry_A
N1 H1 F4 0.939(18) 2.116(18) 3.0183(16) 160.8(16) 1_565
N1 H1 F3 0.939(18) 2.291(19) 2.9233(18) 124.2(14) 4
N1 H2 F3 0.92(2) 2.04(2) 2.8530(17) 147.0(16) 7
N1 H3 F4 0.88(2) 1.90(2) 2.7739(16) 169(2) .
